data_7018487
loop_
_publ_author_name
'Wan, Da-Wei'
'Gao, Yan-Shan'
'Li, Jun-Fang'
'Shen, Qi'
'Sun, Xiu-Li'
'Tang, Yong'

_publ_section_title
;
 Synthesis, structure, and ethylene polymerization behavior of nickel
 complexes based on benzoylmethylenetri(2-alkoxylphenyl)phosphorane.
;
_journal_issue 15
_journal_name_full 'Dalton transactions (Cambridge, England : 2003)'
_journal_page_first 4552
_journal_page_last 4557
_journal_paper_doi 10.1039/c2dt12052f
_journal_volume 41
_journal_year 2012
_chemical_formula_sum 'C50 H48 Ni O4 P2'
_chemical_formula_weight 833.53
_chemical_name_systematic
;
?
;
_space_group_IT_number 15
_symmetry_cell_setting monoclinic
_symmetry_space_group_name_Hall '-C 2yc'
_symmetry_space_group_name_H-M 'C 1 2/c 1'
_atom_sites_solution_hydrogens geom
_atom_sites_solution_primary direct
_atom_sites_solution_secondary difmap
_audit_creation_method SHELXL-97
_cell_angle_alpha 90.00
_cell_angle_beta 118.4650(10)
_cell_angle_gamma 90.00
_cell_formula_units_Z 8
_cell_length_a 41.597(3)
_cell_length_b 10.8709(8)
_cell_length_c 21.9171(16)
_cell_measurement_reflns_used 2452
_cell_measurement_temperature 293(2)
_cell_measurement_theta_max 38.935
_cell_measurement_theta_min 4.446
_cell_volume 8712.7(11)
_computing_cell_refinement 'Bruker SMART'
_computing_data_collection 'Bruker SMART'
_computing_data_reduction 'Bruker SHELXTL'
_computing_molecular_graphics 'Bruker SHELXTL'
_computing_publication_material 'Bruker SHELXTL'
_computing_structure_refinement 'SHELXL-97 (Sheldrick, 1997)'
_computing_structure_solution 'SHELXS-97 (Sheldrick, 1990)'
_diffrn_ambient_temperature 293(2)
_diffrn_measured_fraction_theta_full 0.998
_diffrn_measured_fraction_theta_max 0.998
_diffrn_measurement_device_type 'CCD area detector'
_diffrn_measurement_method 'phi and omega scans'
_diffrn_radiation_monochromator graphite
_diffrn_radiation_source 'fine-focus sealed tube'
_diffrn_radiation_type MoK\a
_diffrn_radiation_wavelength 0.71073
_diffrn_reflns_av_R_equivalents 0.0686
_diffrn_reflns_av_sigmaI/netI 0.1109
_diffrn_reflns_limit_h_max 50
_diffrn_reflns_limit_h_min -49
_diffrn_reflns_limit_k_max 12
_diffrn_reflns_limit_k_min -13
_diffrn_reflns_limit_l_max 20
_diffrn_reflns_limit_l_min -26
_diffrn_reflns_number 22539
_diffrn_reflns_theta_full 25.50
_diffrn_reflns_theta_max 25.50
_diffrn_reflns_theta_min 2.09
_exptl_absorpt_coefficient_mu 0.562
_exptl_absorpt_correction_T_max 1.00000
_exptl_absorpt_correction_T_min 0.86809
_exptl_absorpt_correction_type empirical
_exptl_absorpt_process_details sadabs
_exptl_crystal_colour colorless
_exptl_crystal_density_diffrn 1.271
_exptl_crystal_density_method 'not measured'
_exptl_crystal_description prismatic
_exptl_crystal_F_000 3504
_exptl_crystal_size_max 0.269
_exptl_crystal_size_mid 0.225
_exptl_crystal_size_min 0.175
_refine_diff_density_max 1.606
_refine_diff_density_min -0.793
_refine_diff_density_rms 0.258
_refine_ls_extinction_coef 0.00101(10)
_refine_ls_extinction_expression Fc^*^=kFc[1+0.001xFc^2^\l^3^/sin(2\q)]^-1/4^
_refine_ls_extinction_method SHELXL
_refine_ls_goodness_of_fit_ref 0.913
_refine_ls_hydrogen_treatment constr
_refine_ls_matrix_type full
_refine_ls_number_parameters 518
_refine_ls_number_reflns 8099
_refine_ls_number_restraints 25
_refine_ls_restrained_S_all 0.933
_refine_ls_R_factor_all 0.1219
_refine_ls_R_factor_gt 0.0659
_refine_ls_shift/su_max 0.042
_refine_ls_shift/su_mean 0.002
_refine_ls_structure_factor_coef Fsqd
_refine_ls_weighting_details 'calc w=1/[\s^2^(Fo^2^)+(0.0892P)^2^+0.0000P] where P=(Fo^2^+2Fc^2^)/3'
_refine_ls_weighting_scheme calc
_refine_ls_wR_factor_gt 0.1602
_refine_ls_wR_factor_ref 0.1902
_reflns_number_gt 4199
_reflns_number_total 8099
_reflns_threshold_expression >2sigma(I)
_cod_data_source_file c2dt12052f.txt
_cod_data_source_block cd201183
_cod_depositor_comments
;
The following automatic conversions were performed:

'_symmetry_cell_setting' value 'Monoclinic' changed to 'monoclinic'
according to /home/saulius/struct/CIF-dictionaries/cif_core.dic
dictionary named 'cif_core.dic' version 2.4.1 from 2010-06-29.

Automatic conversion script
Id: cif_fix_values 1715 2011-07-08 13:25:40Z adriana 
;
_cod_original_sg_symbol_H-M C2/c
_cod_database_code 7018487

loop_
_symmetry_equiv_pos_as_xyz
'x, y, z'
'-x, y, -z+1/2'
'x+1/2, y+1/2, z'
'-x+1/2, y+1/2, -z+1/2'
'-x, -y, -z'
'x, -y, z-1/2'
'-x+1/2, -y+1/2, -z'
'x+1/2, -y+1/2, z-1/2'

loop_
_atom_site_label
_atom_site_type_symbol
_atom_site_fract_x
_atom_site_fract_y
_atom_site_fract_z
_atom_site_U_iso_or_equiv
_atom_site_adp_type
_atom_site_occupancy
_atom_site_symmetry_multiplicity
_atom_site_calc_flag
_atom_site_refinement_flags
Ni1 Ni 0.121160(16) 0.74289(6) 0.39353(3) 0.0415(2) Uani 1 1 d .
O1 O 0.15632(9) 0.8407(3) 0.38374(18) 0.0539(10) Uani 1 1 d .
O2 O 0.11816(18) 0.4990(4) 0.4500(3) 0.1021(17) Uani 1 1 d .
O3 O 0.14871(11) 1.0228(4) 0.6027(2) 0.0791(13) Uani 1 1 d .
O4 O 0.06896(10) 0.8207(4) 0.51193(19) 0.0598(10) Uani 1 1 d .
P1 P 0.12684(4) 0.87533(12) 0.47348(7) 0.0443(4) Uani 1 1 d .
P2 P 0.12286(3) 0.62404(12) 0.31293(7) 0.0405(4) Uani 1 1 d .
C1 C 0.16848(13) 0.9420(5) 0.4196(3) 0.0448(13) Uani 1 1 d .
C2 C 0.15811(13) 0.9767(5) 0.4663(3) 0.0526(14) Uani 1 1 d .
H2 H 0.1666 1.0480 0.4926 0.063 Uiso 1 1 calc R
C3 C 0.19488(13) 1.0111(5) 0.4047(3) 0.0514(14) Uani 1 1 d .
C4 C 0.21352(15) 0.9499(7) 0.3762(3) 0.0713(18) Uani 1 1 d .
H4 H 0.2091 0.8669 0.3650 0.086 Uiso 1 1 calc R
C5 C 0.23906(19) 1.0135(9) 0.3642(4) 0.101(3) Uani 1 1 d .
H5 H 0.2525 0.9731 0.3464 0.121 Uiso 1 1 calc R
C6 C 0.2441(2) 1.1393(10) 0.3794(4) 0.113(3) Uani 1 1 d .
H6 H 0.2610 1.1820 0.3709 0.135 Uiso 1 1 calc R
C7 C 0.2255(2) 1.2004(8) 0.4057(4) 0.100(3) Uani 1 1 d .
H7 H 0.2290 1.2842 0.4150 0.120 Uiso 1 1 calc R
C8 C 0.20157(16) 1.1351(6) 0.4182(3) 0.0759(19) Uani 1 1 d .
H8 H 0.1888 1.1764 0.4371 0.091 Uiso 1 1 calc R
C9 C 0.08116(19) 0.6575(6) 0.3927(3) 0.0649(18) Uani 1 1 d .
C10 C 0.04566(15) 0.7159(8) 0.3540(4) 0.097(3) Uani 1 1 d .
H10 H 0.0429 0.7918 0.3325 0.116 Uiso 1 1 calc R
C11 C 0.0161(3) 0.6520(10) 0.3510(5) 0.128(3) Uani 1 1 d U
H11 H -0.0073 0.6855 0.3277 0.154 Uiso 1 1 calc R
C12 C 0.0211(3) 0.5470(11) 0.3802(5) 0.115(3) Uani 1 1 d U
H12 H -0.0002 0.5122 0.3766 0.138 Uiso 1 1 calc R
C13 C 0.0531(3) 0.4718(8) 0.4175(4) 0.125(4) Uani 1 1 d .
H13 H 0.0543 0.3943 0.4365 0.149 Uiso 1 1 calc R
C14 C 0.0843(2) 0.5456(9) 0.4195(4) 0.093(2) Uani 1 1 d .
C15 C 0.1215(3) 0.3769(9) 0.4768(6) 0.175(4) Uani 1 1 d DU
H15A H 0.1086 0.3191 0.4392 0.210 Uiso 1 1 calc R
H15B H 0.1110 0.3727 0.5079 0.210 Uiso 1 1 calc R
C16 C 0.1597(3) 0.3472(11) 0.5135(7) 0.186(6) Uani 1 1 d DU
H16A H 0.1737 0.4217 0.5278 0.225 Uiso 1 1 calc R
H16B H 0.1662 0.3015 0.4836 0.225 Uiso 1 1 calc R
H16C H 0.1646 0.2986 0.5536 0.225 Uiso 1 1 calc R
C18 C 0.14700(13) 0.8229(5) 0.5630(3) 0.0480(13) Uani 1 1 d .
C19 C 0.15474(15) 0.7008(6) 0.5759(3) 0.0660(17) Uani 1 1 d .
H19 H 0.1493 0.6481 0.5388 0.079 Uiso 1 1 calc R
C20 C 0.1702(2) 0.6532(7) 0.6418(4) 0.091(2) Uani 1 1 d .
H20 H 0.1747 0.5692 0.6490 0.109 Uiso 1 1 calc R
C21 C 0.1790(2) 0.7305(8) 0.6967(4) 0.098(2) Uani 1 1 d .
H21 H 0.1899 0.6992 0.7416 0.118 Uiso 1 1 calc R
C22 C 0.17161(19) 0.8558(8) 0.6856(4) 0.085(2) Uani 1 1 d .
H22 H 0.1771 0.9082 0.7228 0.102 Uiso 1 1 calc R
C23 C 0.15607(15) 0.9020(6) 0.6187(3) 0.0598(15) Uani 1 1 d .
C24 C 0.16266(19) 1.1137(7) 0.6563(4) 0.106(3) Uani 1 1 d .
H24A H 0.1502 1.1913 0.6380 0.127 Uiso 1 1 calc R
H24B H 0.1581 1.0887 0.6939 0.127 Uiso 1 1 calc R
C25 C 0.2001(3) 1.1291(8) 0.6813(5) 0.141(4) Uani 1 1 d .
H25A H 0.2125 1.0537 0.7021 0.212 Uiso 1 1 calc R
H25B H 0.2089 1.1935 0.7154 0.212 Uiso 1 1 calc R
H25C H 0.2047 1.1506 0.6436 0.212 Uiso 1 1 calc R
C27 C 0.08569(13) 0.9622(5) 0.4528(3) 0.0446(13) Uani 1 1 d .
C28 C 0.05921(14) 0.9201(5) 0.4699(3) 0.0479(13) Uani 1 1 d .
C29 C 0.02512(15) 0.9796(6) 0.4425(3) 0.0621(16) Uani 1 1 d .
H29 H 0.0071 0.9490 0.4521 0.075 Uiso 1 1 calc R
C30 C 0.01813(17) 1.0819(6) 0.4017(3) 0.0720(18) Uani 1 1 d .
H30 H -0.0042 1.1221 0.3852 0.086 Uiso 1 1 calc R
C31 C 0.04365(18) 1.1250(6) 0.3852(4) 0.0756(19) Uani 1 1 d .
H31 H 0.0388 1.1939 0.3570 0.091 Uiso 1 1 calc R
C32 C 0.07726(16) 1.0644(5) 0.4113(3) 0.0589(15) Uani 1 1 d .
H32 H 0.0947 1.0947 0.4000 0.071 Uiso 1 1 calc R
C33 C 0.04276(18) 0.7679(6) 0.5295(4) 0.080(2) Uani 1 1 d .
H33A H 0.0213 0.7405 0.4880 0.096 Uiso 1 1 calc R
H33B H 0.0352 0.8283 0.5528 0.096 Uiso 1 1 calc R
C34 C 0.0609(2) 0.6620(7) 0.5763(4) 0.102(3) Uani 1 1 d .
H34A H 0.0698 0.6059 0.5540 0.153 Uiso 1 1 calc R
H34B H 0.0436 0.6205 0.5864 0.153 Uiso 1 1 calc R
H34C H 0.0810 0.6911 0.6187 0.153 Uiso 1 1 calc R
C36 C 0.10455(13) 0.4685(4) 0.2932(2) 0.0428(12) Uani 1 1 d .
C37 C 0.06669(14) 0.4510(5) 0.2676(3) 0.0492(13) Uani 1 1 d .
H37 H 0.0517 0.5181 0.2621 0.059 Uiso 1 1 calc R
C38 C 0.05194(16) 0.3346(6) 0.2509(3) 0.0623(16) Uani 1 1 d .
H38 H 0.0269 0.3240 0.2330 0.075 Uiso 1 1 calc R
C39 C 0.07374(19) 0.2345(6) 0.2601(3) 0.0702(18) Uani 1 1 d .
H39 H 0.0635 0.1563 0.2489 0.084 Uiso 1 1 calc R
C40 C 0.11086(19) 0.2492(5) 0.2859(3) 0.0728(18) Uani 1 1 d .
H40 H 0.1257 0.1810 0.2925 0.087 Uiso 1 1 calc R
C41 C 0.12625(16) 0.3666(5) 0.3021(3) 0.0587(15) Uani 1 1 d .
H41 H 0.1513 0.3764 0.3191 0.070 Uiso 1 1 calc R
C42 C 0.10095(13) 0.6994(5) 0.2284(3) 0.0466(13) Uani 1 1 d .
C43 C 0.08862(16) 0.6341(6) 0.1661(3) 0.0670(17) Uani 1 1 d .
H43 H 0.0915 0.5492 0.1677 0.080 Uiso 1 1 calc R
C44 C 0.07208(18) 0.6929(8) 0.1018(3) 0.084(2) Uani 1 1 d .
H44 H 0.0641 0.6476 0.0612 0.100 Uiso 1 1 calc R
C45 C 0.06780(18) 0.8159(9) 0.0992(4) 0.089(2) Uani 1 1 d .
H45 H 0.0565 0.8556 0.0564 0.107 Uiso 1 1 calc R
C46 C 0.07997(19) 0.8827(7) 0.1590(5) 0.094(2) Uani 1 1 d .
H46 H 0.0777 0.9679 0.1567 0.113 Uiso 1 1 calc R
C47 C 0.09612(16) 0.8232(6) 0.2249(3) 0.0697(17) Uani 1 1 d .
H47 H 0.1033 0.8689 0.2652 0.084 Uiso 1 1 calc R
C48 C 0.17023(13) 0.6048(5) 0.3325(3) 0.0453(13) Uani 1 1 d .
C49 C 0.18204(15) 0.6016(5) 0.2847(3) 0.0638(17) Uani 1 1 d .
H49 H 0.1653 0.6067 0.2378 0.077 Uiso 1 1 calc R
C50 C 0.21951(17) 0.5906(7) 0.3059(4) 0.086(2) Uani 1 1 d .
H50 H 0.2273 0.5877 0.2726 0.103 Uiso 1 1 calc R
C51 C 0.24396(18) 0.5843(7) 0.3727(4) 0.090(2) Uani 1 1 d .
H51 H 0.2687 0.5798 0.3858 0.109 Uiso 1 1 calc R
C52 C 0.23296(17) 0.5843(7) 0.4219(4) 0.089(2) Uani 1 1 d .
H52 H 0.2499 0.5775 0.4687 0.107 Uiso 1 1 calc R
C53 C 0.19640(16) 0.5946(5) 0.4012(3) 0.0684(17) Uani 1 1 d .
H53 H 0.1889 0.5946 0.4349 0.082 Uiso 1 1 calc R

loop_
_atom_site_aniso_label
_atom_site_aniso_U_11
_atom_site_aniso_U_22
_atom_site_aniso_U_33
_atom_site_aniso_U_23
_atom_site_aniso_U_13
_atom_site_aniso_U_12
Ni1 0.0401(4) 0.0433(4) 0.0454(4) -0.0046(3) 0.0238(3) -0.0050(3)
O1 0.054(2) 0.055(2) 0.064(3) -0.0090(19) 0.038(2) -0.0143(19)
O2 0.170(6) 0.047(3) 0.078(4) 0.005(2) 0.050(4) -0.015(3)
O3 0.084(3) 0.071(3) 0.072(3) -0.030(2) 0.029(3) -0.008(3)
O4 0.056(2) 0.067(3) 0.068(3) 0.007(2) 0.040(2) 0.002(2)
P1 0.0407(8) 0.0461(8) 0.0499(9) -0.0086(7) 0.0248(7) -0.0069(6)
P2 0.0376(8) 0.0450(8) 0.0393(8) 0.0013(6) 0.0188(7) 0.0024(6)
C1 0.033(3) 0.049(3) 0.051(3) 0.006(3) 0.019(3) 0.002(2)
C2 0.045(3) 0.049(3) 0.065(4) -0.012(3) 0.027(3) -0.015(3)
C3 0.039(3) 0.062(4) 0.047(4) 0.010(3) 0.016(3) -0.009(3)
C4 0.059(4) 0.098(5) 0.068(4) -0.006(4) 0.039(4) -0.018(4)
C5 0.082(5) 0.151(8) 0.095(6) -0.006(5) 0.063(5) -0.031(5)
C6 0.077(6) 0.149(9) 0.100(7) 0.021(6) 0.032(5) -0.060(6)
C7 0.080(6) 0.096(6) 0.122(7) 0.020(5) 0.045(5) -0.023(5)
C8 0.061(4) 0.062(4) 0.102(5) 0.014(4) 0.036(4) -0.008(3)
C9 0.101(5) 0.055(4) 0.060(4) -0.028(3) 0.056(4) -0.034(4)
C10 0.021(3) 0.163(7) 0.110(6) -0.099(5) 0.033(4) -0.040(4)
C11 0.113(6) 0.148(7) 0.121(7) -0.049(6) 0.053(5) -0.012(6)
C12 0.097(6) 0.152(8) 0.102(6) -0.042(6) 0.053(5) -0.033(6)
C13 0.237(11) 0.101(7) 0.087(6) -0.055(5) 0.119(8) -0.100(7)
C14 0.103(6) 0.113(7) 0.068(5) -0.035(5) 0.047(5) -0.019(6)
C15 0.187(8) 0.116(7) 0.170(8) 0.017(6) 0.043(6) 0.001(6)
C16 0.164(9) 0.131(8) 0.208(10) -0.025(7) 0.049(7) 0.037(7)
C18 0.043(3) 0.055(4) 0.047(4) -0.008(3) 0.022(3) -0.008(3)
C19 0.063(4) 0.079(5) 0.045(4) -0.008(3) 0.018(3) -0.008(3)
C20 0.103(6) 0.085(5) 0.070(5) -0.002(4) 0.028(5) -0.003(4)
C21 0.108(6) 0.119(7) 0.058(5) 0.007(5) 0.033(5) -0.011(5)
C22 0.095(5) 0.108(6) 0.059(5) -0.025(4) 0.042(4) -0.018(5)
C23 0.053(4) 0.074(5) 0.053(4) -0.006(3) 0.026(3) 0.001(3)
C24 0.066(5) 0.121(7) 0.120(7) -0.062(5) 0.034(5) -0.011(5)
C25 0.180(10) 0.110(7) 0.142(9) -0.035(6) 0.083(8) -0.030(7)
C27 0.044(3) 0.045(3) 0.049(3) -0.013(3) 0.025(3) -0.006(2)
C28 0.053(4) 0.049(3) 0.043(3) -0.011(3) 0.025(3) -0.005(3)
C29 0.047(4) 0.081(5) 0.069(4) -0.013(3) 0.036(3) -0.002(3)
C30 0.063(4) 0.075(5) 0.081(5) 0.009(4) 0.037(4) 0.024(4)
C31 0.080(5) 0.056(4) 0.100(5) 0.019(4) 0.051(4) 0.023(4)
C32 0.068(4) 0.049(4) 0.074(4) 0.000(3) 0.046(4) -0.001(3)
C33 0.091(5) 0.091(5) 0.089(5) 0.005(4) 0.069(5) -0.004(4)
C34 0.119(6) 0.110(6) 0.109(6) 0.033(5) 0.081(5) 0.004(5)
C36 0.046(3) 0.045(3) 0.037(3) 0.001(2) 0.019(3) 0.002(3)
C37 0.050(3) 0.052(4) 0.044(3) -0.002(3) 0.021(3) -0.002(3)
C38 0.060(4) 0.068(4) 0.060(4) -0.009(3) 0.030(3) -0.013(3)
C39 0.082(5) 0.051(4) 0.071(5) -0.008(3) 0.031(4) -0.015(4)
C40 0.087(5) 0.049(4) 0.079(5) -0.003(3) 0.036(4) 0.007(4)
C41 0.058(4) 0.049(4) 0.062(4) -0.004(3) 0.023(3) 0.001(3)
C42 0.038(3) 0.056(4) 0.048(4) 0.009(3) 0.021(3) 0.007(3)
C43 0.071(4) 0.074(4) 0.049(4) -0.003(3) 0.023(3) -0.005(3)
C44 0.080(5) 0.115(6) 0.049(5) 0.011(4) 0.025(4) -0.009(5)
C45 0.065(5) 0.125(7) 0.063(5) 0.032(5) 0.019(4) 0.011(5)
C46 0.089(6) 0.074(5) 0.108(7) 0.042(5) 0.037(5) 0.028(4)
C47 0.069(4) 0.066(4) 0.066(4) 0.016(3) 0.025(4) 0.017(3)
C48 0.041(3) 0.048(3) 0.043(3) 0.000(2) 0.018(3) 0.003(2)
C49 0.047(4) 0.090(5) 0.056(4) 0.001(3) 0.027(3) 0.009(3)
C50 0.052(4) 0.122(6) 0.092(6) -0.003(5) 0.043(4) 0.014(4)
C51 0.039(4) 0.117(6) 0.096(6) -0.005(5) 0.017(4) 0.013(4)
C52 0.046(4) 0.124(6) 0.072(5) 0.009(4) 0.007(4) 0.026(4)
C53 0.057(4) 0.084(5) 0.062(4) 0.006(3) 0.027(4) 0.011(3)

loop_
_atom_type_symbol
_atom_type_description
_atom_type_scat_dispersion_real
_atom_type_scat_dispersion_imag
_atom_type_scat_source
C C 0.0033 0.0016 'International Tables Vol C Tables 4.2.6.8 and 6.1.1.4'
H H 0.0000 0.0000 'International Tables Vol C Tables 4.2.6.8 and 6.1.1.4'
O O 0.0106 0.0060 'International Tables Vol C Tables 4.2.6.8 and 6.1.1.4'
P P 0.1023 0.0942 'International Tables Vol C Tables 4.2.6.8 and 6.1.1.4'
Ni Ni 0.3393 1.1124 'International Tables Vol C Tables 4.2.6.8 and 6.1.1.4'

loop_
_geom_angle_atom_site_label_1
_geom_angle_atom_site_label_2
_geom_angle_atom_site_label_3
_geom_angle
C9 Ni1 O1 172.1(2)
C9 Ni1 P1 95.11(16)
O1 Ni1 P1 85.82(11)
C9 Ni1 P2 93.91(16)
O1 Ni1 P2 85.28(11)
P1 Ni1 P2 170.99(5)
C1 O1 Ni1 120.1(3)
C14 O2 C15 115.4(8)
C23 O3 C24 120.3(5)
C28 O4 C33 118.8(4)
C2 P1 C27 107.5(2)
C2 P1 C18 108.1(2)
C27 P1 C18 109.1(2)
C2 P1 Ni1 98.14(19)
C27 P1 Ni1 114.40(16)
C18 P1 Ni1 118.38(19)
C48 P2 C36 103.5(2)
C48 P2 C42 104.6(2)
C36 P2 C42 103.0(2)
C48 P2 Ni1 108.78(17)
C36 P2 Ni1 124.22(16)
C42 P2 Ni1 110.95(18)
O1 C1 C2 121.6(5)
O1 C1 C3 114.0(5)
C2 C1 C3 124.4(5)
C1 C2 P1 114.3(4)
C1 C2 H2 122.9
P1 C2 H2 122.9
C4 C3 C8 118.0(5)
C4 C3 C1 119.3(5)
C8 C3 C1 122.7(5)
C3 C4 C5 119.4(7)
C3 C4 H4 120.3
C5 C4 H4 120.3
C4 C5 C6 118.8(7)
C4 C5 H5 120.6
C6 C5 H5 120.6
C7 C6 C5 122.2(7)
C7 C6 H6 118.9
C5 C6 H6 118.9
C6 C7 C8 117.3(8)
C6 C7 H7 121.3
C8 C7 H7 121.3
C7 C8 C3 124.1(7)
C7 C8 H8 117.9
C3 C8 H8 117.9
C14 C9 C10 121.2(7)
C14 C9 Ni1 122.7(6)
C10 C9 Ni1 115.7(5)
C11 C10 C9 116.2(9)
C11 C10 H10 121.9
C9 C10 H10 121.9
C12 C11 C10 119.7(11)
C12 C11 H11 120.2
C10 C11 H11 120.2
C11 C12 C13 132.7(10)
C11 C12 H12 113.6
C13 C12 H12 113.6
C12 C13 C14 105.3(8)
C12 C13 H13 127.3
C14 C13 H13 127.3
C9 C14 O2 115.3(8)
C9 C14 C13 124.8(9)
O2 C14 C13 119.9(9)
O2 C15 C16 107.6(10)
O2 C15 H15A 110.2
C16 C15 H15A 110.2
O2 C15 H15B 110.2
C16 C15 H15B 110.2
H15A C15 H15B 108.5
C15 C16 H16A 109.5
C15 C16 H16B 109.5
H16A C16 H16B 109.5
C15 C16 H16C 109.4
H16A C16 H16C 109.5
H16B C16 H16C 109.5
C19 C18 C23 118.7(5)
C19 C18 P1 118.1(4)
C23 C18 P1 123.1(5)
C18 C19 C20 122.2(6)
C18 C19 H19 118.9
C20 C19 H19 118.9
C21 C20 C19 119.3(7)
C21 C20 H20 120.4
C19 C20 H20 120.4
C20 C21 C22 120.2(7)
C20 C21 H21 119.9
C22 C21 H21 119.9
C23 C22 C21 119.5(6)
C23 C22 H22 120.2
C21 C22 H22 120.2
O3 C23 C22 124.0(6)
O3 C23 C18 116.0(5)
C22 C23 C18 120.0(6)
C25 C24 O3 110.3(6)
C25 C24 H24A 109.6
O3 C24 H24A 109.6
C25 C24 H24B 109.6
O3 C24 H24B 109.6
H24A C24 H24B 108.1
C24 C25 H25A 109.5
C24 C25 H25B 109.5
H25A C25 H25B 109.5
C24 C25 H25C 109.5
H25A C25 H25C 109.5
H25B C25 H25C 109.5
C32 C27 C28 117.2(5)
C32 C27 P1 120.0(4)
C28 C27 P1 122.2(4)
O4 C28 C27 115.1(5)
O4 C28 C29 125.0(5)
C27 C28 C29 119.8(5)
C30 C29 C28 120.7(5)
C30 C29 H29 119.7
C28 C29 H29 119.7
C31 C30 C29 120.3(6)
C31 C30 H30 119.9
C29 C30 H30 119.9
C30 C31 C32 119.1(6)
C30 C31 H31 120.5
C32 C31 H31 120.5
C27 C32 C31 122.8(5)
C27 C32 H32 118.6
C31 C32 H32 118.6
O4 C33 C34 107.1(5)
O4 C33 H33A 110.3
C34 C33 H33A 110.3
O4 C33 H33B 110.3
C34 C33 H33B 110.3
H33A C33 H33B 108.6
C33 C34 H34A 109.5
C33 C34 H34B 109.5
H34A C34 H34B 109.5
C33 C34 H34C 109.5
H34A C34 H34C 109.5
H34B C34 H34C 109.5
C41 C36 C37 118.6(5)
C41 C36 P2 122.7(4)
C37 C36 P2 118.8(4)
C38 C37 C36 120.1(5)
C38 C37 H37 120.0
C36 C37 H37 120.0
C39 C38 C37 120.8(6)
C39 C38 H38 119.6
C37 C38 H38 119.6
C38 C39 C40 120.1(6)
C38 C39 H39 119.9
C40 C39 H39 119.9
C39 C40 C41 119.9(6)
C39 C40 H40 120.0
C41 C40 H40 120.0
C36 C41 C40 120.5(5)
C36 C41 H41 119.8
C40 C41 H41 119.8
C47 C42 C43 118.1(5)
C47 C42 P2 119.5(4)
C43 C42 P2 122.4(4)
C44 C43 C42 121.9(6)
C44 C43 H43 119.1
C42 C43 H43 119.1
C45 C44 C43 119.4(7)
C45 C44 H44 120.3
C43 C44 H44 120.3
C44 C45 C46 120.3(7)
C44 C45 H45 119.8
C46 C45 H45 119.8
C45 C46 C47 120.7(7)
C45 C46 H46 119.6
C47 C46 H46 119.6
C42 C47 C46 119.6(6)
C42 C47 H47 120.2
C46 C47 H47 120.2
C49 C48 C53 117.0(5)
C49 C48 P2 125.0(4)
C53 C48 P2 118.0(4)
C48 C49 C50 120.2(6)
C48 C49 H49 119.9
C50 C49 H49 119.9
C51 C50 C49 121.0(6)
C51 C50 H50 119.5
C49 C50 H50 119.5
C50 C51 C52 120.3(6)
C50 C51 H51 119.8
C52 C51 H51 119.8
C51 C52 C53 118.6(6)
C51 C52 H52 120.7
C53 C52 H52 120.7
C52 C53 C48 122.9(6)
C52 C53 H53 118.6
C48 C53 H53 118.6

loop_
_geom_bond_atom_site_label_1
_geom_bond_atom_site_label_2
_geom_bond_distance
Ni1 C9 1.898(6)
Ni1 O1 1.901(3)
Ni1 P1 2.1918(14)
Ni1 P2 2.2168(14)
O1 C1 1.306(6)
O2 C14 1.336(8)
O2 C15 1.432(10)
O3 C23 1.356(7)
O3 C24 1.429(7)
O4 C28 1.350(6)
O4 C33 1.438(6)
P1 C2 1.768(5)
P1 C27 1.813(5)
P1 C18 1.819(5)
P2 C48 1.818(5)
P2 C36 1.820(5)
P2 C42 1.823(5)
C1 C2 1.339(7)
C1 C3 1.490(6)
C2 H2 0.9300
C3 C4 1.377(7)
C3 C8 1.380(8)
C4 C5 1.394(8)
C4 H4 0.9300
C5 C6 1.399(11)
C5 H5 0.9300
C6 C7 1.341(11)
C6 H6 0.9300
C7 C8 1.354(8)
C7 H7 0.9300
C8 H8 0.9300
C9 C14 1.329(10)
C9 C10 1.452(9)
C10 C11 1.386(11)
C10 H10 0.9300
C11 C12 1.277(12)
C11 H11 0.9300
C12 C13 1.440(12)
C12 H12 0.9300
C13 C14 1.511(10)
C13 H13 0.9300
C15 C16 1.435(11)
C15 H15A 0.9700
C15 H15B 0.9700
C16 H16A 0.9600
C16 H16B 0.9600
C16 H16C 0.9600
C18 C19 1.363(8)
C18 C23 1.390(7)
C19 C20 1.371(8)
C19 H19 0.9300
C20 C21 1.367(9)
C20 H20 0.9300
C21 C22 1.392(9)
C21 H21 0.9300
C22 C23 1.384(8)
C22 H22 0.9300
C24 C25 1.393(9)
C24 H24A 0.9700
C24 H24B 0.9700
C25 H25A 0.9600
C25 H25B 0.9600
C25 H25C 0.9600
C27 C32 1.373(7)
C27 C28 1.399(6)
C28 C29 1.406(7)
C29 C30 1.369(8)
C29 H29 0.9300
C30 C31 1.357(8)
C30 H30 0.9300
C31 C32 1.397(7)
C31 H31 0.9300
C32 H32 0.9300
C33 C34 1.486(8)
C33 H33A 0.9700
C33 H33B 0.9700
C34 H34A 0.9600
C34 H34B 0.9600
C34 H34C 0.9600
C36 C41 1.383(7)
C36 C37 1.410(6)
C37 C38 1.377(7)
C37 H37 0.9300
C38 C39 1.369(8)
C38 H38 0.9300
C39 C40 1.377(8)
C39 H39 0.9300
C40 C41 1.396(7)
C40 H40 0.9300
C41 H41 0.9300
C42 C47 1.358(8)
C42 C43 1.400(7)
C43 C44 1.394(8)
C43 H43 0.9300
C44 C45 1.346(10)
C44 H44 0.9300
C45 C46 1.369(10)
C45 H45 0.9300
C46 C47 1.424(9)
C46 H46 0.9300
C47 H47 0.9300
C48 C49 1.352(7)
C48 C53 1.379(7)
C49 C50 1.404(7)
C49 H49 0.9300
C50 C51 1.328(9)
C50 H50 0.9300
C51 C52 1.358(9)
C51 H51 0.9300
C52 C53 1.369(7)
C52 H52 0.9300
C53 H53 0.9300

loop_
_geom_torsion_atom_site_label_1
_geom_torsion_atom_site_label_2
_geom_torsion_atom_site_label_3
_geom_torsion_atom_site_label_4
_geom_torsion
C9 Ni1 O1 C1 93.6(14)
P1 Ni1 O1 C1 -3.4(4)
P2 Ni1 O1 C1 178.0(4)
C9 Ni1 P1 C2 -169.7(3)
O1 Ni1 P1 C2 2.4(2)
P2 Ni1 P1 C2 11.4(5)
C9 Ni1 P1 C27 -56.3(3)
O1 Ni1 P1 C27 115.9(2)
P2 Ni1 P1 C27 124.8(4)
C9 Ni1 P1 C18 74.5(3)
O1 Ni1 P1 C18 -113.3(2)
P2 Ni1 P1 C18 -104.4(4)
C9 Ni1 P2 C48 -144.7(3)
O1 Ni1 P2 C48 43.2(2)
P1 Ni1 P2 C48 34.2(4)
C9 Ni1 P2 C36 -22.8(3)
O1 Ni1 P2 C36 165.1(2)
P1 Ni1 P2 C36 156.1(4)
C9 Ni1 P2 C42 100.8(3)
O1 Ni1 P2 C42 -71.4(2)
P1 Ni1 P2 C42 -80.3(4)
Ni1 O1 C1 C2 3.3(7)
Ni1 O1 C1 C3 -178.0(3)
O1 C1 C2 P1 -0.6(7)
C3 C1 C2 P1 -179.2(4)
C27 P1 C2 C1 -120.5(4)
C18 P1 C2 C1 121.8(4)
Ni1 P1 C2 C1 -1.7(4)
O1 C1 C3 C4 -21.8(7)
C2 C1 C3 C4 156.9(6)
O1 C1 C3 C8 158.1(5)
C2 C1 C3 C8 -23.2(8)
C8 C3 C4 C5 2.1(9)
C1 C3 C4 C5 -178.0(5)
C3 C4 C5 C6 -2.2(10)
C4 C5 C6 C7 0.7(13)
C5 C6 C7 C8 0.8(13)
C6 C7 C8 C3 -0.9(12)
C4 C3 C8 C7 -0.6(10)
C1 C3 C8 C7 179.6(6)
O1 Ni1 C9 C14 156.2(12)
P1 Ni1 C9 C14 -107.4(5)
P2 Ni1 C9 C14 72.5(5)
O1 Ni1 C9 C10 -17.1(17)
P1 Ni1 C9 C10 79.3(4)
P2 Ni1 C9 C10 -100.9(4)
C14 C9 C10 C11 4.2(9)
Ni1 C9 C10 C11 177.7(5)
C9 C10 C11 C12 -1.3(12)
C10 C11 C12 C13 -1.8(17)
C11 C12 C13 C14 1.8(14)
C10 C9 C14 O2 175.9(5)
Ni1 C9 C14 O2 2.9(9)
C10 C9 C14 C13 -4.4(10)
Ni1 C9 C14 C13 -177.4(5)
C15 O2 C14 C9 -178.0(7)
C15 O2 C14 C13 2.3(10)
C12 C13 C14 C9 1.5(9)
C12 C13 C14 O2 -178.8(7)
C14 O2 C15 C16 -174.3(9)
C2 P1 C18 C19 -116.0(4)
C27 P1 C18 C19 127.4(4)
Ni1 P1 C18 C19 -5.8(5)
C2 P1 C18 C23 61.5(5)
C27 P1 C18 C23 -55.1(5)
Ni1 P1 C18 C23 171.7(4)
C23 C18 C19 C20 1.8(9)
P1 C18 C19 C20 179.4(5)
C18 C19 C20 C21 -1.4(11)
C19 C20 C21 C22 1.1(12)
C20 C21 C22 C23 -1.3(11)
C24 O3 C23 C22 11.1(9)
C24 O3 C23 C18 -169.0(5)
C21 C22 C23 O3 -178.3(6)
C21 C22 C23 C18 1.7(10)
C19 C18 C23 O3 178.1(5)
P1 C18 C23 O3 0.6(7)
C19 C18 C23 C22 -2.0(8)
P1 C18 C23 C22 -179.5(5)
C23 O3 C24 C25 73.2(9)
C2 P1 C27 C32 25.2(5)
C18 P1 C27 C32 142.2(4)
Ni1 P1 C27 C32 -82.7(4)
C2 P1 C27 C28 -163.6(4)
C18 P1 C27 C28 -46.6(5)
Ni1 P1 C27 C28 88.6(4)
C33 O4 C28 C27 -177.2(5)
C33 O4 C28 C29 1.5(8)
C32 C27 C28 O4 -178.8(5)
P1 C27 C28 O4 9.7(6)
C32 C27 C28 C29 2.5(7)
P1 C27 C28 C29 -169.0(4)
O4 C28 C29 C30 178.3(5)
C27 C28 C29 C30 -3.1(8)
C28 C29 C30 C31 2.3(9)
C29 C30 C31 C32 -0.9(10)
C28 C27 C32 C31 -1.1(8)
P1 C27 C32 C31 170.5(5)
C30 C31 C32 C27 0.3(10)
C28 O4 C33 C34 -179.5(5)
C48 P2 C36 C41 7.2(5)
C42 P2 C36 C41 115.9(4)
Ni1 P2 C36 C41 -117.1(4)
C48 P2 C36 C37 -172.8(4)
C42 P2 C36 C37 -64.0(4)
Ni1 P2 C36 C37 62.9(4)
C41 C36 C37 C38 -1.3(7)
P2 C36 C37 C38 178.6(4)
C36 C37 C38 C39 1.5(8)
C37 C38 C39 C40 -0.5(9)
C38 C39 C40 C41 -0.6(10)
C37 C36 C41 C40 0.2(8)
P2 C36 C41 C40 -179.7(4)
C39 C40 C41 C36 0.7(9)
C48 P2 C42 C47 -98.0(5)
C36 P2 C42 C47 154.1(4)
Ni1 P2 C42 C47 19.1(5)
C48 P2 C42 C43 82.2(5)
C36 P2 C42 C43 -25.7(5)
Ni1 P2 C42 C43 -160.7(4)
C47 C42 C43 C44 0.5(9)
P2 C42 C43 C44 -179.6(5)
C42 C43 C44 C45 0.1(10)
C43 C44 C45 C46 0.8(11)
C44 C45 C46 C47 -2.3(11)
C43 C42 C47 C46 -2.0(8)
P2 C42 C47 C46 178.2(5)
C45 C46 C47 C42 2.9(10)
C36 P2 C48 C49 84.5(5)
C42 P2 C48 C49 -23.1(6)
Ni1 P2 C48 C49 -141.7(5)
C36 P2 C48 C53 -96.6(5)
C42 P2 C48 C53 155.8(4)
Ni1 P2 C48 C53 37.2(5)
C53 C48 C49 C50 -1.2(9)
P2 C48 C49 C50 177.8(5)
C48 C49 C50 C51 -0.6(11)
C49 C50 C51 C52 2.1(12)
C50 C51 C52 C53 -1.8(12)
C51 C52 C53 C48 0.0(11)
C49 C48 C53 C52 1.5(9)
P2 C48 C53 C52 -177.5(5)
